data_2209173
loop_
_publ_author_name
'Florian Sieder'
'Eichinger, Karl'
'Mereiter, Kurt'

_publ_section_title
;(1<i>R</i>,2<i>S</i>,5<i>R</i>)-5-Methyl-2-(1-methyl-1-phenylethyl)cyclohexyl
 chloroacetate
;
_journal_coeditor_code GK2007
_journal_issue 6
_journal_name_full 'Acta Crystallographica Section E'
_journal_page_first o2291
_journal_page_last o2292
_journal_paper_doi 10.1107/S1600536806016928
_journal_volume 62
_journal_year 2006
_chemical_formula_iupac 'C18 H25 Cl O2'
_chemical_formula_moiety 'C18 H25 Cl O2'
_chemical_formula_sum 'C18 H25 Cl O2'
_chemical_formula_weight 308.83
_chemical_name_common '(-)-8-phenylmenthol chloroacetate'
_chemical_name_systematic
;
(1R,2S,5R)-5-methyl-2-(1-methyl-1-phenylethyl)cyclohexyl chloroacetate
;
_space_group_IT_number 96
_symmetry_cell_setting tetragonal
_symmetry_space_group_name_Hall 'P 4nw 2abw'
_symmetry_space_group_name_H-M 'P 43 21 2'
_atom_sites_solution_hydrogens geom
_atom_sites_solution_primary direct
_atom_sites_solution_secondary difmap
_cell_angle_alpha 90.00
_cell_angle_beta 90.00
_cell_angle_gamma 90.00
_cell_formula_units_Z 8
_cell_length_a 8.8672(4)
_cell_length_b 8.8672(4)
_cell_length_c 42.287(2)
_cell_measurement_reflns_used 9776
_cell_measurement_temperature 100(2)
_cell_measurement_theta_max 29.94
_cell_measurement_theta_min 2.49
_cell_volume 3324.9(3)
_computing_cell_refinement 'SAINT (Bruker, 2003)'
_computing_data_collection 'SMART (Bruker, 2003)'
_computing_data_reduction 'SAINT, SADABS (Bruker, 2003) and XPREP (Bruker, 2003)'
_computing_molecular_graphics 'SHELXTL (Bruker, 2003)'
_computing_publication_material SHELXTL
_computing_structure_refinement 'SHELXL97 (Sheldrick, 1997)'
_computing_structure_solution 'SHELXS97 (Sheldrick, 1997)'
_diffrn_ambient_temperature 100(2)
_diffrn_measured_fraction_theta_full 0.996
_diffrn_measured_fraction_theta_max 0.996
_diffrn_measurement_device_type 'Bruker SMART CCD'
_diffrn_measurement_method \w
_diffrn_radiation_source 'fine-focus sealed tube'
_diffrn_radiation_type MoK\a
_diffrn_radiation_wavelength 0.71073
_diffrn_reflns_av_R_equivalents 0.0251
_diffrn_reflns_av_sigmaI/netI 0.0124
_diffrn_reflns_limit_h_max 12
_diffrn_reflns_limit_h_min -12
_diffrn_reflns_limit_k_max 12
_diffrn_reflns_limit_k_min -12
_diffrn_reflns_limit_l_max 59
_diffrn_reflns_limit_l_min -59
_diffrn_reflns_number 49620
_diffrn_reflns_theta_full 29.99
_diffrn_reflns_theta_max 29.99
_diffrn_reflns_theta_min 2.35
_diffrn_standards_decay_% 0
_diffrn_standards_number 0
_exptl_absorpt_coefficient_mu 0.232
_exptl_absorpt_correction_T_max 0.937
_exptl_absorpt_correction_T_min 0.862
_exptl_absorpt_correction_type multi-scan
_exptl_absorpt_process_details '(SADABS; Bruker, 2003)'
_exptl_crystal_colour colourless
_exptl_crystal_density_diffrn 1.234
_exptl_crystal_density_method 'not measured'
_exptl_crystal_description block
_exptl_crystal_F_000 1328
_exptl_crystal_size_max 0.48
_exptl_crystal_size_mid 0.36
_exptl_crystal_size_min 0.28
_refine_diff_density_max 0.342
_refine_diff_density_min -0.185
_refine_ls_abs_structure_details 'Flack (1983), 1992 Friedel pairs'
_refine_ls_abs_structure_Flack 0.02(4)
_refine_ls_extinction_method none
_refine_ls_goodness_of_fit_ref 1.098
_refine_ls_hydrogen_treatment constr
_refine_ls_matrix_type full
_refine_ls_number_parameters 193
_refine_ls_number_reflns 4856
_refine_ls_number_restraints 0
_refine_ls_restrained_S_all 1.098
_refine_ls_R_factor_all 0.0337
_refine_ls_R_factor_gt 0.0330
_refine_ls_shift/su_max 0.001
_refine_ls_shift/su_mean 0.000
_refine_ls_structure_factor_coef Fsqd
_refine_ls_weighting_details 'calc w=1/[\s^2^(Fo^2^)+(0.0481P)^2^+0.6838P] where P=(Fo^2^+2Fc^2^)/3'
_refine_ls_weighting_scheme calc
_refine_ls_wR_factor_gt 0.0845
_refine_ls_wR_factor_ref 0.0850
_reflns_number_gt 4760
_reflns_number_total 4856
_reflns_threshold_expression I>2\s(I)
_cod_data_source_file gk2007.cif
_cod_data_source_block I
_cod_database_code 2209173
_cod_database_fobs_code 2209173

loop_
_symmetry_equiv_pos_as_xyz
'x, y, z'
'-x, -y, z+1/2'
'-y+1/2, x+1/2, z+3/4'
'y+1/2, -x+1/2, z+1/4'
'-x+1/2, y+1/2, -z+3/4'
'x+1/2, -y+1/2, -z+1/4'
'y, x, -z'
'-y, -x, -z+1/2'

loop_
_atom_site_type_symbol
_atom_site_label
_atom_site_fract_x
_atom_site_fract_y
_atom_site_fract_z
_atom_site_U_iso_or_equiv
_atom_site_adp_type
_atom_site_calc_flag
_atom_site_refinement_flags
_atom_site_occupancy
Cl Cl 0.94480(4) 0.60965(4) 0.283793(8) 0.03237(9) Uani d . 1
O O1 0.66961(9) 0.49977(9) 0.215786(17) 0.01573(15) Uani d . 1
O O2 0.74406(12) 0.72694(10) 0.23413(2) 0.0305(2) Uani d . 1
C C1 0.71805(14) 0.15325(13) 0.17216(3) 0.0204(2) Uani d . 1
H H1 0.6262 0.1402 0.1609 0.024 Uiso calc R 1
C C2 0.77296(16) 0.03505(14) 0.19035(3) 0.0262(3) Uani d . 1
H H2 0.7188 -0.0572 0.1914 0.031 Uiso calc R 1
C C3 0.90658(16) 0.05144(16) 0.20694(3) 0.0297(3) Uani d . 1
H H3 0.9437 -0.0286 0.2197 0.036 Uiso calc R 1
C C4 0.98539(15) 0.18557(17) 0.20477(3) 0.0285(3) Uani d . 1
H H4 1.0776 0.1972 0.2159 0.034 Uiso calc R 1
C C5 0.93037(14) 0.30420(15) 0.18629(3) 0.0225(2) Uani d . 1
H H5 0.9866 0.3951 0.1849 0.027 Uiso calc R 1
C C6 0.79445(12) 0.29148(13) 0.16994(2) 0.01680(19) Uani d . 1
C C7 0.72817(12) 0.41811(12) 0.14940(2) 0.01607(19) Uani d . 1
C C8 0.57001(12) 0.46552(11) 0.16281(2) 0.01472(18) Uani d . 1
H H8 0.5188 0.3713 0.1701 0.018 Uiso calc R 1
C C9 0.46511(13) 0.54044(13) 0.13828(2) 0.0190(2) Uani d . 1
H H9A 0.5121 0.6350 0.1307 0.023 Uiso calc R 1
H H9B 0.4530 0.4722 0.1199 0.023 Uiso calc R 1
C C10 0.30965(13) 0.57603(13) 0.15216(3) 0.0197(2) Uani d . 1
H H10A 0.2464 0.6241 0.1357 0.024 Uiso calc R 1
H H10B 0.2600 0.4808 0.1586 0.024 Uiso calc R 1
C C11 0.32055(13) 0.68087(12) 0.18077(3) 0.0188(2) Uani d . 1
H H11 0.3674 0.7777 0.1737 0.023 Uiso calc R 1
C C12 0.42463(12) 0.60876(13) 0.20528(2) 0.01792(19) Uani d . 1
H H12A 0.4375 0.6786 0.2233 0.022 Uiso calc R 1
H H12B 0.3777 0.5150 0.2133 0.022 Uiso calc R 1
C C13 0.57834(12) 0.57209(12) 0.19125(2) 0.01523(18) Uani d . 1
H H13 0.6285 0.6680 0.1846 0.018 Uiso calc R 1
C C14 0.71283(15) 0.35463(14) 0.11554(3) 0.0234(2) Uani d . 1
H H14A 0.6347 0.2765 0.1152 0.035 Uiso calc R 1
H H14B 0.8093 0.3109 0.1089 0.035 Uiso calc R 1
H H14C 0.6848 0.4362 0.1010 0.035 Uiso calc R 1
C C15 0.83442(14) 0.55453(14) 0.14729(3) 0.0234(2) Uani d . 1
H H15A 0.7874 0.6334 0.1344 0.035 Uiso calc R 1
H H15B 0.9298 0.5236 0.1376 0.035 Uiso calc R 1
H H15C 0.8538 0.5937 0.1686 0.035 Uiso calc R 1
C C16 0.16719(14) 0.71684(15) 0.19524(3) 0.0271(2) Uani d . 1
H H16A 0.1806 0.7850 0.2133 0.041 Uiso calc R 1
H H16B 0.1193 0.6233 0.2024 0.041 Uiso calc R 1
H H16C 0.1031 0.7654 0.1793 0.041 Uiso calc R 1
C C17 0.74609(12) 0.59205(12) 0.23521(2) 0.01681(19) Uani d . 1
C C18 0.83315(13) 0.49682(12) 0.25863(2) 0.01823(19) Uani d . 1
H H18A 0.8988 0.4255 0.2470 0.022 Uiso calc R 1
H H18B 0.7615 0.4371 0.2715 0.022 Uiso calc R 1

loop_
_atom_site_aniso_label
_atom_site_aniso_U_11
_atom_site_aniso_U_22
_atom_site_aniso_U_33
_atom_site_aniso_U_12
_atom_site_aniso_U_13
_atom_site_aniso_U_23
Cl 0.04062(18) 0.02398(14) 0.03249(15) -0.00522(12) -0.02306(14) 0.00014(12)
O1 0.0191(4) 0.0149(3) 0.0132(3) 0.0004(3) -0.0048(3) 0.0000(3)
O2 0.0453(6) 0.0160(4) 0.0302(5) -0.0037(4) -0.0182(4) 0.0016(3)
C1 0.0227(5) 0.0193(5) 0.0192(5) 0.0024(4) 0.0035(4) -0.0008(4)
C2 0.0346(6) 0.0198(5) 0.0242(5) 0.0071(5) 0.0093(5) 0.0021(4)
C3 0.0383(7) 0.0306(6) 0.0202(5) 0.0201(6) 0.0049(5) 0.0036(5)
C4 0.0241(6) 0.0398(7) 0.0214(5) 0.0138(5) -0.0022(5) -0.0024(5)
C5 0.0191(5) 0.0281(6) 0.0204(5) 0.0042(4) 0.0002(4) -0.0032(4)
C6 0.0176(5) 0.0188(5) 0.0140(4) 0.0035(4) 0.0022(4) -0.0004(3)
C7 0.0166(4) 0.0174(5) 0.0142(4) -0.0004(4) -0.0004(3) 0.0006(3)
C8 0.0169(4) 0.0145(4) 0.0127(4) -0.0001(3) -0.0022(3) 0.0000(3)
C9 0.0225(5) 0.0202(5) 0.0142(4) 0.0012(4) -0.0050(4) 0.0000(4)
C10 0.0195(5) 0.0178(5) 0.0219(5) 0.0014(4) -0.0070(4) -0.0015(4)
C11 0.0181(5) 0.0154(5) 0.0230(5) 0.0020(4) -0.0047(4) -0.0018(4)
C12 0.0189(5) 0.0184(4) 0.0165(4) 0.0026(4) -0.0009(4) -0.0013(4)
C13 0.0177(4) 0.0149(4) 0.0131(4) 0.0006(3) -0.0036(3) 0.0006(3)
C14 0.0287(6) 0.0275(6) 0.0140(4) 0.0038(5) 0.0004(4) -0.0017(4)
C15 0.0230(5) 0.0225(5) 0.0247(5) -0.0043(4) 0.0030(4) 0.0039(4)
C16 0.0195(5) 0.0266(6) 0.0352(6) 0.0048(4) -0.0048(5) -0.0073(5)
C17 0.0188(5) 0.0180(5) 0.0136(4) -0.0010(4) -0.0034(3) -0.0003(4)
C18 0.0206(5) 0.0171(5) 0.0170(4) -0.0011(4) -0.0070(4) -0.0011(4)

loop_
_atom_type_symbol
_atom_type_description
_atom_type_scat_dispersion_real
_atom_type_scat_dispersion_imag
_atom_type_scat_source
C C 0.0033 0.0016 'International Tables Vol C Tables 4.2.6.8 and 6.1.1.4'
H H 0.0000 0.0000 'International Tables Vol C Tables 4.2.6.8 and 6.1.1.4'
O O 0.0106 0.0060 'International Tables Vol C Tables 4.2.6.8 and 6.1.1.4'
Cl Cl 0.1484 0.1585 'International Tables Vol C Tables 4.2.6.8 and 6.1.1.4'

loop_
_geom_angle_atom_site_label_1
_geom_angle_atom_site_label_2
_geom_angle_atom_site_label_3
_geom_angle
_geom_angle_publ_flag
C13 O1 C17 116.46(8) y
O1 C17 O2 125.30(10) y
O1 C17 C18 108.53(9) y
O2 C17 C18 126.17(10) y
C17 C18 Cl 111.38(8) y
C2 C1 C6 121.81(11) ?
C2 C1 H1 119.1 ?
C6 C1 H1 119.1 ?
C3 C2 C1 120.11(12) ?
C3 C2 H2 119.9 ?
C1 C2 H2 119.9 ?
C4 C3 C2 119.30(12) ?
C4 C3 H3 120.4 ?
C2 C3 H3 120.4 ?
C3 C4 C5 120.52(12) ?
C3 C4 H4 119.7 ?
C5 C4 H4 119.7 ?
C6 C5 C4 121.20(12) ?
C6 C5 H5 119.4 ?
C4 C5 H5 119.4 ?
C5 C6 C1 117.04(10) ?
C5 C6 C7 123.50(10) ?
C1 C6 C7 119.43(10) ?
C15 C7 C6 111.95(9) ?
C15 C7 C14 106.69(9) ?
C6 C7 C14 106.94(9) ?
C15 C7 C8 110.98(9) ?
C6 C7 C8 109.46(8) ?
C14 C7 C8 110.72(9) ?
C13 C8 C9 106.93(8) ?
C13 C8 C7 113.95(8) ?
C9 C8 C7 114.25(8) ?
C13 C8 H8 107.1 ?
C9 C8 H8 107.1 ?
C7 C8 H8 107.1 ?
C10 C9 C8 111.93(9) ?
C10 C9 H9A 109.2 ?
C8 C9 H9A 109.2 ?
C10 C9 H9B 109.2 ?
C8 C9 H9B 109.2 ?
H9A C9 H9B 107.9 ?
C11 C10 C9 111.83(9) ?
C11 C10 H10A 109.3 ?
C9 C10 H10A 109.3 ?
C11 C10 H10B 109.3 ?
C9 C10 H10B 109.3 ?
H10A C10 H10B 107.9 ?
C16 C11 C12 110.73(10) ?
C16 C11 C10 112.86(10) ?
C12 C11 C10 108.69(9) ?
C16 C11 H11 108.1 ?
C12 C11 H11 108.1 ?
C10 C11 H11 108.1 ?
C13 C12 C11 111.48(9) ?
C13 C12 H12A 109.3 ?
C11 C12 H12A 109.3 ?
C13 C12 H12B 109.3 ?
C11 C12 H12B 109.3 ?
H12A C12 H12B 108.0 ?
O1 C13 C12 108.22(8) ?
O1 C13 C8 108.24(8) ?
C12 C13 C8 113.25(8) ?
O1 C13 H13 109.0 ?
C12 C13 H13 109.0 ?
C8 C13 H13 109.0 ?
C7 C14 H14A 109.5 ?
C7 C14 H14B 109.5 ?
H14A C14 H14B 109.5 ?
C7 C14 H14C 109.5 ?
H14A C14 H14C 109.5 ?
H14B C14 H14C 109.5 ?
C7 C15 H15A 109.5 ?
C7 C15 H15B 109.5 ?
H15A C15 H15B 109.5 ?
C7 C15 H15C 109.5 ?
H15A C15 H15C 109.5 ?
H15B C15 H15C 109.5 ?
C11 C16 H16A 109.5 ?
C11 C16 H16B 109.5 ?
H16A C16 H16B 109.5 ?
C11 C16 H16C 109.5 ?
H16A C16 H16C 109.5 ?
H16B C16 H16C 109.5 ?
C17 C18 H18A 109.4 ?
Cl C18 H18A 109.4 ?
C17 C18 H18B 109.4 ?
Cl C18 H18B 109.4 ?
H18A C18 H18B 108.0 ?

loop_
_geom_bond_atom_site_label_1
_geom_bond_atom_site_label_2
_geom_bond_distance
_geom_bond_publ_flag
Cl C18 1.7644(11) y
O1 C17 1.3432(12) y
O1 C13 1.4638(12) y
O2 C17 1.1970(14) y
C1 C2 1.3883(17) n
C1 C6 1.4036(16) n
C1 H1 0.9500 ?
C2 C3 1.384(2) n
C2 H2 0.9500 ?
C3 C4 1.382(2) n
C3 H3 0.9500 ?
C4 C5 1.3983(18) n
C4 H4 0.9500 ?
C5 C6 1.3942(16) n
C5 H5 0.9500 ?
C6 C7 1.5364(15) n
C7 C15 1.5359(16) n
C7 C14 1.5442(15) n
C7 C8 1.5701(15) n
C8 C13 1.5313(14) n
C8 C9 1.5436(14) n
C8 H8 1.0000 ?
C9 C10 1.5312(16) n
C9 H9A 0.9900 ?
C9 H9B 0.9900 ?
C10 C11 1.5288(16) n
C10 H10A 0.9900 ?
C10 H10B 0.9900 ?
C11 C16 1.5250(17) n
C11 C12 1.5279(15) n
C11 H11 1.0000 ?
C12 C13 1.5216(15) n
C12 H12A 0.9900 ?
C12 H12B 0.9900 ?
C13 H13 1.0000 ?
C14 H14A 0.9800 ?
C14 H14B 0.9800 ?
C14 H14C 0.9800 ?
C15 H15A 0.9800 ?
C15 H15B 0.9800 ?
C15 H15C 0.9800 ?
C16 H16A 0.9800 ?
C16 H16B 0.9800 ?
C16 H16C 0.9800 ?
C17 C18 1.5133(15) y
C18 H18A 0.9900 ?
C18 H18B 0.9900 ?

loop_
_geom_torsion_atom_site_label_1
_geom_torsion_atom_site_label_2
_geom_torsion_atom_site_label_3
_geom_torsion_atom_site_label_4
_geom_torsion
_geom_torsion_publ_flag
C13 C8 C7 C6 80.20(11) y
C8 C13 O1 C17 150.65(9) y
O1 C17 C18 Cl 176.92(8) y
C6 C1 C2 C3 -0.04(17) ?
C1 C2 C3 C4 -0.97(18) ?
C2 C3 C4 C5 0.60(18) ?
C3 C4 C5 C6 0.80(18) ?
C4 C5 C6 C1 -1.75(16) ?
C4 C5 C6 C7 179.76(10) ?
C2 C1 C6 C5 1.39(16) ?
C2 C1 C6 C7 179.94(10) ?
C5 C6 C7 C15 3.97(14) ?
C1 C6 C7 C15 -174.49(10) ?
C5 C6 C7 C14 120.49(11) ?
C1 C6 C7 C14 -57.97(12) ?
C5 C6 C7 C8 -119.52(11) ?
C1 C6 C7 C8 62.03(12) ?
C15 C7 C8 C13 -43.86(12) ?
C14 C7 C8 C13 -162.15(9) ?
C15 C7 C8 C9 79.48(11) ?
C6 C7 C8 C9 -156.46(9) ?
C14 C7 C8 C9 -38.81(12) ?
C13 C8 C9 C10 -56.20(11) ?
C7 C8 C9 C10 176.76(9) ?
C8 C9 C10 C11 58.72(12) ?
C9 C10 C11 C16 -179.44(10) ?
C9 C10 C11 C12 -56.20(12) ?
C16 C11 C12 C13 -179.98(9) ?
C10 C11 C12 C13 55.52(12) ?
C17 O1 C13 C12 -86.25(11) ?
C11 C12 C13 O1 -178.39(8) ?
C11 C12 C13 C8 -58.39(11) ?
C9 C8 C13 O1 176.51(8) ?
C7 C8 C13 O1 -56.26(11) ?
C9 C8 C13 C12 56.53(11) ?
C7 C8 C13 C12 -176.25(8) ?
C13 O1 C17 O2 0.71(16) ?
C13 O1 C17 C18 -179.82(9) ?
O2 C17 C18 Cl -3.60(16) ?

loop_
_cod_related_entry_id
_cod_related_entry_database
_cod_related_entry_code
1 ChemSpider 9316497
